data_1514672
loop_
_publ_author_name
'Maekawa, Takehisa'
'Segawa, Yasutomo'
'Itami, Kenichiro'

_publ_section_title
;
 C--H activation route to dibenzo[a,e]pentalenes: annulation of
 arylacetylenes promoted by PdCl2--AgOTf--o-chloranil
;
_journal_issue 6
_journal_name_full 'Chemical Science'
_journal_page_first 2369
_journal_paper_doi 10.1039/c3sc50585e
_journal_volume 4
_journal_year 2013
_chemical_formula_sum 'C22 H18 O4'
_chemical_formula_weight 346.36
_chemical_name_systematic
;
?
;
_space_group_IT_number 14
_symmetry_cell_setting monoclinic
_symmetry_space_group_name_Hall '-P 2yn'
_symmetry_space_group_name_H-M 'P 1 21/n 1'
_atom_sites_solution_hydrogens geom
_atom_sites_solution_primary direct
_atom_sites_solution_secondary difmap
_audit_creation_method SHELXL-97
_cell_angle_alpha 90.00
_cell_angle_beta 98.451(12)
_cell_angle_gamma 90.00
_cell_formula_units_Z 2
_cell_length_a 11.675(3)
_cell_length_b 5.0054(8)
_cell_length_c 14.303(3)
_cell_measurement_reflns_used 1660
_cell_measurement_temperature 103(2)
_cell_measurement_theta_max 25.3458
_cell_measurement_theta_min 3.5919
_cell_volume 826.8(3)
_computing_cell_refinement 'RIGAKU CrystalClear'
_computing_data_collection 'RIGAKU CrystalClear'
_computing_data_reduction 'RIGAKU CrystalClear'
_computing_molecular_graphics ORTEP-III
_computing_structure_refinement 'SHELXL-97 (Sheldrick, 1997)'
_computing_structure_solution SIR-97
_diffrn_ambient_temperature 103(2)
_diffrn_measured_fraction_theta_full 0.992
_diffrn_measured_fraction_theta_max 0.992
_diffrn_measurement_device_type
;
Saturn70 CCD (4x4 bin mode) with MicroMax-007
;
_diffrn_radiation_monochromator graphite
_diffrn_radiation_source 'fine-focus sealed tube'
_diffrn_radiation_type MoK\a
_diffrn_radiation_wavelength 0.71070
_diffrn_reflns_av_R_equivalents 0.0376
_diffrn_reflns_av_sigmaI/netI 0.0335
_diffrn_reflns_limit_h_max 13
_diffrn_reflns_limit_h_min -13
_diffrn_reflns_limit_k_max 5
_diffrn_reflns_limit_k_min -5
_diffrn_reflns_limit_l_max 17
_diffrn_reflns_limit_l_min -13
_diffrn_reflns_number 4986
_diffrn_reflns_theta_full 25.00
_diffrn_reflns_theta_max 25.00
_diffrn_reflns_theta_min 4.22
_exptl_absorpt_coefficient_mu 0.095
_exptl_absorpt_correction_T_max 0.9952
_exptl_absorpt_correction_T_min 0.9858
_exptl_absorpt_correction_type multi-scan
_exptl_absorpt_process_details 'Jacobson, R. (1998) Private communication'
_exptl_crystal_colour Red
_exptl_crystal_density_diffrn 1.391
_exptl_crystal_density_method 'not measured'
_exptl_crystal_description Block
_exptl_crystal_F_000 364
_exptl_crystal_size_max 0.15
_exptl_crystal_size_mid 0.10
_exptl_crystal_size_min 0.05
_refine_diff_density_max 0.709
_refine_diff_density_min -0.405
_refine_diff_density_rms 0.061
_refine_ls_extinction_method none
_refine_ls_goodness_of_fit_ref 1.093
_refine_ls_hydrogen_treatment constr
_refine_ls_matrix_type full
_refine_ls_number_parameters 119
_refine_ls_number_reflns 1433
_refine_ls_number_restraints 0
_refine_ls_restrained_S_all 1.093
_refine_ls_R_factor_all 0.0751
_refine_ls_R_factor_gt 0.0628
_refine_ls_shift/su_max 0.000
_refine_ls_shift/su_mean 0.000
_refine_ls_structure_factor_coef Fsqd
_refine_ls_weighting_details 'calc w=1/[\s^2^(Fo^2^)+(0.0810P)^2^+0.8450P] where P=(Fo^2^+2Fc^2^)/3'
_refine_ls_weighting_scheme calc
_refine_ls_wR_factor_gt 0.1517
_refine_ls_wR_factor_ref 0.1671
_reflns_number_gt 1153
_reflns_number_total 1433
_reflns_threshold_expression >2sigma(I)
_cod_data_source_file c3sc50585e.txt
_cod_data_source_block qq
_cod_depositor_comments
;
The following automatic conversions were performed:

'_exptl_absorpt_correction_type' value 'Multi-scan' changed to
'multi-scan' according to
/usr/data/users/saulius/automatic-downloads/retrospective/RSC/lib/dictionaries/cif_core.dic
dictionary named 'cif_core.dic' version 2.4.2 from 2011-04-26.

Automatic conversion script
Id: cif_fix_values 2281 2013-09-26 08:29:07Z andrius 
;
_cod_original_cell_volume 826.7(3)
_cod_original_sg_symbol_H-M P21/n
_cod_database_code 1514672

loop_
_symmetry_equiv_pos_as_xyz
'x, y, z'
'-x+1/2, y+1/2, -z+1/2'
'-x, -y, -z'
'x-1/2, -y-1/2, z-1/2'

loop_
_atom_site_label
_atom_site_type_symbol
_atom_site_fract_x
_atom_site_fract_y
_atom_site_fract_z
_atom_site_U_iso_or_equiv
_atom_site_adp_type
_atom_site_occupancy
_atom_site_symmetry_multiplicity
_atom_site_calc_flag
_atom_site_refinement_flags
C1 C 0.0890(2) 0.2605(5) 0.40558(16) 0.0273(6) Uani 1 1 d .
C2 C 0.1428(2) 0.4707(5) 0.46177(16) 0.0285(6) Uani 1 1 d .
C3 C 0.2587(2) 0.5363(5) 0.45853(17) 0.0291(6) Uani 1 1 d .
H1 H 0.2951 0.6787 0.4955 0.035 Uiso 1 1 calc R
C4 C 0.3194(2) 0.3863(5) 0.39928(16) 0.0278(6) Uani 1 1 d .
H2 H 0.3982 0.4270 0.3959 0.033 Uiso 1 1 calc R
C5 C 0.2657(2) 0.1794(5) 0.34568(17) 0.0286(6) Uani 1 1 d .
H3 H 0.3085 0.0781 0.3065 0.034 Uiso 1 1 calc R
C6 C 0.1496(2) 0.1170(5) 0.34815(17) 0.0291(6) Uani 1 1 d .
H4 H 0.1133 -0.0239 0.3103 0.035 Uiso 1 1 calc R
C7 C -0.0344(2) 0.2349(5) 0.42125(16) 0.0278(6) Uani 1 1 d .
C8 C -0.0525(2) 0.4215(5) 0.48526(17) 0.0282(6) Uani 1 1 d .
C9 C -0.1156(2) 0.0361(5) 0.36937(17) 0.0273(6) Uani 1 1 d .
O1 O -0.08756(16) -0.1240(4) 0.31648(13) 0.0375(5) Uani 1 1 d .
O2 O -0.22462(16) 0.0659(3) 0.38772(11) 0.0322(5) Uani 1 1 d .
C10 C -0.3099(2) -0.1162(5) 0.33483(17) 0.0303(6) Uani 1 1 d .
H5 H -0.2897 -0.3040 0.3516 0.036 Uiso 1 1 calc R
H6 H -0.3104 -0.0934 0.2660 0.036 Uiso 1 1 calc R
C11 C -0.4266(2) -0.0492(6) 0.3606(2) 0.0419(7) Uani 1 1 d .
H7 H -0.4255 -0.0759 0.4286 0.063 Uiso 1 1 calc R
H8 H -0.4853 -0.1657 0.3255 0.063 Uiso 1 1 calc R
H9 H -0.4452 0.1376 0.3445 0.063 Uiso 1 1 calc R

loop_
_atom_site_aniso_label
_atom_site_aniso_U_11
_atom_site_aniso_U_22
_atom_site_aniso_U_33
_atom_site_aniso_U_23
_atom_site_aniso_U_13
_atom_site_aniso_U_12
C1 0.0285(12) 0.0283(14) 0.0247(12) 0.0090(10) 0.0028(10) 0.0041(11)
C2 0.0333(13) 0.0302(14) 0.0232(12) 0.0099(10) 0.0086(10) 0.0120(11)
C3 0.0391(14) 0.0252(13) 0.0218(12) 0.0020(10) 0.0000(10) 0.0025(11)
C4 0.0264(12) 0.0297(14) 0.0279(13) 0.0021(10) 0.0056(10) -0.0006(10)
C5 0.0308(13) 0.0305(14) 0.0250(12) 0.0008(10) 0.0058(10) 0.0039(10)
C6 0.0308(13) 0.0287(14) 0.0268(12) 0.0036(10) 0.0014(10) 0.0003(10)
C7 0.0318(13) 0.0253(13) 0.0254(12) 0.0031(10) 0.0012(10) 0.0007(10)
C8 0.0376(14) 0.0219(13) 0.0231(12) 0.0058(10) -0.0021(10) 0.0007(10)
C9 0.0265(12) 0.0288(14) 0.0242(12) 0.0063(10) -0.0040(10) -0.0008(10)
O1 0.0361(10) 0.0337(11) 0.0410(11) -0.0066(9) 0.0003(8) -0.0013(8)
O2 0.0442(11) 0.0271(10) 0.0238(9) -0.0053(7) 0.0000(8) -0.0020(8)
C10 0.0326(13) 0.0324(14) 0.0247(13) -0.0030(10) -0.0003(10) -0.0026(11)
C11 0.0396(15) 0.0489(18) 0.0380(15) 0.0022(13) 0.0082(12) -0.0002(13)

loop_
_atom_type_symbol
_atom_type_description
_atom_type_scat_dispersion_real
_atom_type_scat_dispersion_imag
_atom_type_scat_source
C C 0.0033 0.0016 'International Tables Vol C Tables 4.2.6.8 and 6.1.1.4'
H H 0.0000 0.0000 'International Tables Vol C Tables 4.2.6.8 and 6.1.1.4'
O O 0.0106 0.0060 'International Tables Vol C Tables 4.2.6.8 and 6.1.1.4'

loop_
_geom_angle_atom_site_label_1
_geom_angle_atom_site_label_2
_geom_angle_atom_site_label_3
_geom_angle
_geom_angle_site_symmetry_1
_geom_angle_site_symmetry_3
C6 C1 C2 120.5(2) . .
C6 C1 C7 129.9(2) . .
C2 C1 C7 109.6(2) . .
C3 C2 C1 120.5(2) . .
C3 C2 C8 133.8(2) . 3_566
C1 C2 C8 105.7(2) . 3_566
C2 C3 C4 118.2(2) . .
C2 C3 H1 120.9 . .
C4 C3 H1 120.9 . .
C5 C4 C3 120.5(2) . .
C5 C4 H2 119.7 . .
C3 C4 H2 119.7 . .
C4 C5 C6 121.1(2) . .
C4 C5 H3 119.5 . .
C6 C5 H3 119.5 . .
C1 C6 C5 119.2(2) . .
C1 C6 H4 120.4 . .
C5 C6 H4 120.4 . .
C8 C7 C9 130.4(2) . .
C8 C7 C1 107.1(2) . .
C9 C7 C1 122.5(2) . .
C7 C8 C8 111.1(3) . 3_566
C7 C8 C2 142.4(2) . 3_566
C8 C8 C2 106.5(3) 3_566 3_566
O1 C9 O2 124.1(2) . .
O1 C9 C7 123.7(2) . .
O2 C9 C7 112.2(2) . .
C9 O2 C10 114.71(19) . .
O2 C10 C11 107.7(2) . .
O2 C10 H5 110.2 . .
C11 C10 H5 110.2 . .
O2 C10 H6 110.2 . .
C11 C10 H6 110.2 . .
H5 C10 H6 108.5 . .
C10 C11 H7 109.5 . .
C10 C11 H8 109.5 . .
H7 C11 H8 109.5 . .
C10 C11 H9 109.5 . .
H7 C11 H9 109.5 . .
H8 C11 H9 109.5 . .

loop_
_geom_bond_atom_site_label_1
_geom_bond_atom_site_label_2
_geom_bond_distance
_geom_bond_site_symmetry_2
C1 C6 1.365(3) .
C1 C2 1.414(4) .
C1 C7 1.496(3) .
C2 C3 1.399(4) .
C2 C8 1.487(3) 3_566
C3 C4 1.401(3) .
C3 H1 0.9500 .
C4 C5 1.383(4) .
C4 H2 0.9500 .
C5 C6 1.396(3) .
C5 H3 0.9500 .
C6 H4 0.9500 .
C7 C8 1.346(3) .
C7 C9 1.494(3) .
C8 C8 1.466(5) 3_566
C8 C2 1.487(3) 3_566
C9 O1 1.181(3) .
C9 O2 1.345(3) .
O2 C10 1.474(3) .
C10 C11 1.501(4) .
C10 H5 0.9900 .
C10 H6 0.9900 .
C11 H7 0.9800 .
C11 H8 0.9800 .
C11 H9 0.9800 .

loop_
_geom_torsion_atom_site_label_1
_geom_torsion_atom_site_label_2
_geom_torsion_atom_site_label_3
_geom_torsion_atom_site_label_4
_geom_torsion
_geom_torsion_site_symmetry_1
_geom_torsion_site_symmetry_4
C6 C1 C2 C3 0.7(3) . .
C7 C1 C2 C3 -179.2(2) . .
C6 C1 C2 C8 -179.6(2) . 3_566
C7 C1 C2 C8 0.6(2) . 3_566
C1 C2 C3 C4 -0.8(3) . .
C8 C2 C3 C4 179.5(2) 3_566 .
C2 C3 C4 C5 0.0(3) . .
C3 C4 C5 C6 0.8(4) . .
C2 C1 C6 C5 0.2(3) . .
C7 C1 C6 C5 -180.0(2) . .
C4 C5 C6 C1 -1.0(4) . .
C6 C1 C7 C8 179.5(2) . .
C2 C1 C7 C8 -0.7(3) . .
C6 C1 C7 C9 -2.0(4) . .
C2 C1 C7 C9 177.9(2) . .
C9 C7 C8 C8 -178.0(2) . 3_566
C1 C7 C8 C8 0.4(3) . 3_566
C9 C7 C8 C2 1.9(5) . 3_566
C1 C7 C8 C2 -179.7(3) . 3_566
C8 C7 C9 O1 -177.6(3) . .
C1 C7 C9 O1 4.2(4) . .
C8 C7 C9 O2 4.3(4) . .
C1 C7 C9 O2 -173.9(2) . .
O1 C9 O2 C10 -1.0(3) . .
C7 C9 O2 C10 177.09(19) . .
C9 O2 C10 C11 -177.8(2) . .
